data_7051693
loop_
_publ_author_name
'Giraud, Marion'
'L\'eaustic, Anne'
'Guillot, R\'egis'
'Yu, Pei'
'Dorlet, Pierre'
'M\'etivier, R\'emi'
'Nakatani, Keitaro'

_publ_section_title
;
 Photo-controlled release and uptake of Cu(hfac)2 in solution for a
 binuclear copper complex with a photochromic dithiazolylethene
 bridging ligand
;
_journal_issue 6
_journal_name_full 'New Journal of Chemistry'
_journal_page_first 1380
_journal_paper_doi 10.1039/b901201j
_journal_volume 33
_journal_year 2009
_chemical_formula_moiety 'C43 H18 F30 N4 Ni2 O8 S2'
_chemical_formula_sum 'C43 H18 F30 N4 Ni2 O8 S2'
_chemical_formula_weight 1470.13
_space_group_IT_number 86
_symmetry_cell_setting tetragonal
_symmetry_Int_Tables_number 86
_symmetry_space_group_name_Hall '-P 4bc'
_symmetry_space_group_name_H-M 'P 42/n :2'
_atom_sites_solution_hydrogens geom
_atom_sites_solution_primary direct
_atom_sites_solution_secondary difmap
_audit_creation_method SHELXL-97
_cell_angle_alpha 90.00
_cell_angle_beta 90.00
_cell_angle_gamma 90.00
_cell_formula_units_Z 4
_cell_length_a 17.8094(3)
_cell_length_b 17.8094(3)
_cell_length_c 18.0024(6)
_cell_measurement_reflns_used 6348
_cell_measurement_temperature 273(2)
_cell_measurement_theta_max 27.75
_cell_measurement_theta_min 2.29
_cell_volume 5709.9(2)
_computing_cell_refinement 'Bruker SMART'
_computing_data_collection 'Bruker SMART'
_computing_data_reduction 'Bruker SAINT'
_computing_molecular_graphics 'Bruker SHELXTL'
_computing_publication_material 'Bruker SHELXTL'
_computing_structure_refinement 'Bruker SHELXTL'
_computing_structure_solution 'Bruker SHELXTL'
_diffrn_ambient_temperature 273(2)
_diffrn_measured_fraction_theta_full 0.996
_diffrn_measured_fraction_theta_max 0.992
_diffrn_measurement_device_type 'CCD area detector'
_diffrn_measurement_method 'phi and omega scans'
_diffrn_radiation_monochromator graphite
_diffrn_radiation_probe x-ray
_diffrn_radiation_type MoK\a
_diffrn_radiation_wavelength 0.71073
_diffrn_reflns_av_R_equivalents 0.0258
_diffrn_reflns_av_sigmaI/netI 0.0251
_diffrn_reflns_limit_h_max 19
_diffrn_reflns_limit_h_min -23
_diffrn_reflns_limit_k_max 22
_diffrn_reflns_limit_k_min -19
_diffrn_reflns_limit_l_max 17
_diffrn_reflns_limit_l_min -23
_diffrn_reflns_number 35272
_diffrn_reflns_theta_full 25.00
_diffrn_reflns_theta_max 27.90
_diffrn_reflns_theta_min 1.61
_diffrn_source 'fine-focus sealed tube'
_exptl_absorpt_coefficient_mu 0.882
_exptl_absorpt_correction_T_max 0.801
_exptl_absorpt_correction_T_min 0.761
_exptl_absorpt_correction_type psi-scan
_exptl_absorpt_process_details SADABS
_exptl_crystal_colour 'bleue green'
_exptl_crystal_density_diffrn 1.710
_exptl_crystal_density_method 'not measured'
_exptl_crystal_description plate
_exptl_crystal_F_000 2904
_exptl_crystal_size_max 0.350
_exptl_crystal_size_mid 0.250
_exptl_crystal_size_min 0.250
_refine_diff_density_max 1.166
_refine_diff_density_min -0.717
_refine_diff_density_rms 0.160
_refine_ls_goodness_of_fit_ref 1.045
_refine_ls_hydrogen_treatment constr
_refine_ls_matrix_type full
_refine_ls_number_parameters 416
_refine_ls_number_reflns 6790
_refine_ls_number_restraints 0
_refine_ls_restrained_S_all 1.045
_refine_ls_R_factor_all 0.1101
_refine_ls_R_factor_gt 0.0772
_refine_ls_shift/su_max 0.016
_refine_ls_shift/su_mean 0.002
_refine_ls_structure_factor_coef Fsqd
_refine_ls_weighting_details 'calc w=1/[\s^2^(Fo^2^)+(0.1533P)^2^+11.9883P] where P=(Fo^2^+2Fc^2^)/3'
_refine_ls_weighting_scheme calc
_refine_ls_wR_factor_gt 0.2257
_refine_ls_wR_factor_ref 0.2661
_reflns_number_gt 4689
_reflns_number_total 6790
_reflns_threshold_expression >2sigma(I)
_cod_data_source_file b901201j.txt
_cod_data_source_block (hfac)2Ni-1o-Ni(hfac)2
_cod_original_sg_symbol_H-M 'P 42/n'
_cod_database_code 7051693

loop_
_symmetry_equiv_pos_as_xyz
'x, y, z'
'-x+1/2, -y+1/2, z'
'-y, x+1/2, z+1/2'
'y+1/2, -x, z+1/2'
'-x, -y, -z'
'x-1/2, y-1/2, -z'
'y, -x-1/2, -z-1/2'
'-y-1/2, x, -z-1/2'

loop_
_atom_site_label
_atom_site_type_symbol
_atom_site_fract_x
_atom_site_fract_y
_atom_site_fract_z
_atom_site_U_iso_or_equiv
_atom_site_adp_type
_atom_site_occupancy
_atom_site_symmetry_multiplicity
_atom_site_calc_flag
_atom_site_refinement_flags
_atom_site_disorder_assembly
_atom_site_disorder_group
C1 C 0.8622(3) 0.2365(2) 0.5552(3) 0.0507(12) Uani 1 1 d . . .
C3 C 0.8621(4) 0.3194(3) 0.5667(4) 0.081(2) Uani 1 1 d . . .
H3A H 0.9091 0.3346 0.5881 0.121 Uiso 1 1 calc R . .
H3B H 0.8219 0.3329 0.5996 0.121 Uiso 1 1 calc R . .
H3C H 0.8553 0.3442 0.5198 0.121 Uiso 1 1 calc R . .
C4 C 0.8232(2) 0.1939(2) 0.5055(3) 0.0384(9) Uani 1 1 d . . .
C5 C 0.8890(2) 0.1034(2) 0.5580(3) 0.0390(9) Uani 1 1 d . . .
C6 C 0.9176(2) 0.0272(2) 0.5691(3) 0.0393(9) Uani 1 1 d . . .
C7 C 0.9825(3) 0.0105(3) 0.6077(3) 0.0473(11) Uani 1 1 d . . .
H7 H 1.0097 0.0481 0.6313 0.057 Uiso 1 1 calc R . .
C8 C 1.0064(3) -0.0636(3) 0.6107(3) 0.0540(12) Uani 1 1 d . . .
H8 H 1.0503 -0.0762 0.6357 0.065 Uiso 1 1 calc R . .
C9 C 0.9647(3) -0.1178(3) 0.5764(3) 0.0586(14) Uani 1 1 d . . .
H9 H 0.9794 -0.1679 0.5782 0.070 Uiso 1 1 calc R . .
C10 C 0.9002(3) -0.0970(3) 0.5391(3) 0.0532(12) Uani 1 1 d . . .
H10 H 0.8721 -0.1340 0.5156 0.064 Uiso 1 1 calc R . .
C11 C 0.7783(2) 0.2254(2) 0.4446(2) 0.0377(9) Uani 1 1 d . . .
C12 C 0.8042(3) 0.2094(3) 0.3659(3) 0.0468(11) Uani 1 1 d . . .
C13 C 0.7624(13) 0.2600(14) 0.3155(6) 0.051(5) Uani 0.50 1 d P . .
C14 C 0.5806(4) 0.0501(4) 0.3626(5) 0.079(2) Uani 1 1 d . . .
C15 C 0.6629(3) 0.0325(3) 0.3780(3) 0.0533(12) Uani 1 1 d . . .
C16 C 0.7020(3) -0.0063(3) 0.3233(3) 0.0570(13) Uani 1 1 d . . .
H16 H 0.6770 -0.0210 0.2804 0.068 Uiso 1 1 calc R . .
C17 C 0.7771(3) -0.0235(3) 0.3313(3) 0.0511(11) Uani 1 1 d . . .
C18 C 0.8135(4) -0.0590(5) 0.2645(5) 0.084(2) Uani 1 1 d . . .
C19 C 0.6355(6) -0.1790(5) 0.4990(8) 0.117(4) Uani 1 1 d . . .
C20 C 0.6786(3) -0.1099(3) 0.5266(4) 0.0626(15) Uani 1 1 d . . .
C21 C 0.6586(5) -0.0796(4) 0.5939(4) 0.086(2) Uani 1 1 d . . .
H21 H 0.6214 -0.1030 0.6218 0.104 Uiso 1 1 calc R . .
C22 C 0.6919(4) -0.0156(3) 0.6216(4) 0.0670(16) Uani 1 1 d . . .
C23 C 0.6734(7) 0.0079(6) 0.7005(5) 0.111(3) Uani 1 1 d . . .
N1 N 0.8765(2) -0.0259(2) 0.5353(2) 0.0433(9) Uani 1 1 d . . .
N2 N 0.8388(2) 0.11796(19) 0.5077(2) 0.0359(8) Uani 1 1 d . . .
O1 O 0.68676(19) 0.05530(19) 0.4398(2) 0.0511(8) Uani 1 1 d . . .
O2 O 0.82012(18) -0.01322(18) 0.38484(19) 0.0470(8) Uani 1 1 d . . .
O3 O 0.7275(2) -0.08894(19) 0.4827(2) 0.0549(9) Uani 1 1 d . . .
O4 O 0.7373(2) 0.02783(19) 0.5903(2) 0.0532(8) Uani 1 1 d . . .
F1 F 0.8095(2) 0.13798(18) 0.34877(19) 0.0749(11) Uani 1 1 d . . .
F2 F 0.8743(2) 0.2359(3) 0.3571(2) 0.1079(17) Uani 1 1 d . . .
F3 F 0.7362(8) 0.2240(6) 0.2564(5) 0.102(5) Uani 0.50 1 d P . .
F4 F 0.8043(6) 0.3188(5) 0.2937(6) 0.085(3) Uani 0.50 1 d P . .
F5 F 0.5592(3) 0.1125(3) 0.3913(4) 0.129(2) Uani 1 1 d . . .
F6 F 0.5385(3) 0.0000(4) 0.3922(6) 0.176(4) Uani 1 1 d . . .
F7 F 0.5626(3) 0.0508(6) 0.2942(4) 0.182(4) Uani 1 1 d . . .
F8 F 0.7764(4) -0.0830(7) 0.2156(4) 0.232(6) Uani 1 1 d . . .
F9 F 0.8559(8) -0.0161(7) 0.2329(7) 0.288(9) Uani 1 1 d . . .
F10 F 0.8607(8) -0.1053(8) 0.2788(5) 0.274(8) Uani 1 1 d . . .
F11 F 0.6691(5) -0.2244(4) 0.4685(9) 0.277(8) Uani 1 1 d . . .
F12 F 0.5839(8) -0.1588(6) 0.4530(10) 0.296(8) Uani 1 1 d . . .
F13 F 0.5947(8) -0.2089(6) 0.5465(6) 0.251(7) Uani 1 1 d . . .
F14 F 0.7240(8) -0.0072(8) 0.7451(4) 0.246(6) Uani 1 1 d . . .
F15 F 0.6242(8) -0.0360(7) 0.7312(5) 0.243(6) Uani 1 1 d . . .
F16 F 0.6557(8) 0.0701(5) 0.7104(4) 0.267(7) Uani 1 1 d . . .
S S 0.92020(9) 0.17952(7) 0.60660(9) 0.0599(4) Uani 1 1 d . . .
Ni Ni 0.77995(3) 0.01256(3) 0.48668(4) 0.0395(2) Uani 1 1 d . . .

loop_
_atom_site_aniso_label
_atom_site_aniso_U_11
_atom_site_aniso_U_22
_atom_site_aniso_U_33
_atom_site_aniso_U_23
_atom_site_aniso_U_13
_atom_site_aniso_U_12
C1 0.064(3) 0.034(2) 0.054(3) 0.000(2) -0.018(2) 0.0058(19)
C3 0.114(5) 0.030(2) 0.099(5) -0.010(3) -0.051(4) 0.005(3)
C4 0.040(2) 0.034(2) 0.042(2) 0.0008(17) -0.0014(17) 0.0043(16)
C5 0.044(2) 0.0316(19) 0.041(2) -0.0016(17) -0.0059(18) 0.0009(16)
C6 0.044(2) 0.0325(19) 0.042(2) 0.0055(17) -0.0012(18) 0.0027(16)
C7 0.049(2) 0.042(2) 0.050(3) 0.004(2) -0.010(2) 0.0018(19)
C8 0.053(3) 0.053(3) 0.056(3) 0.015(2) -0.006(2) 0.012(2)
C9 0.063(3) 0.037(2) 0.076(4) 0.012(2) -0.001(3) 0.010(2)
C10 0.062(3) 0.032(2) 0.066(3) 0.001(2) -0.001(3) 0.000(2)
C11 0.043(2) 0.0337(19) 0.036(2) -0.0019(16) -0.0002(18) 0.0043(16)
C12 0.057(3) 0.042(2) 0.042(3) 0.0011(19) 0.006(2) 0.012(2)
C13 0.066(15) 0.050(13) 0.037(5) -0.003(5) 0.008(5) 0.016(8)
C14 0.053(3) 0.094(5) 0.089(5) -0.021(4) -0.018(3) 0.011(3)
C15 0.045(2) 0.052(3) 0.063(3) -0.013(2) -0.007(2) 0.002(2)
C16 0.059(3) 0.063(3) 0.049(3) -0.018(2) -0.013(2) 0.000(2)
C17 0.052(3) 0.050(3) 0.051(3) -0.010(2) -0.001(2) 0.002(2)
C18 0.065(4) 0.111(6) 0.076(5) -0.042(4) 0.010(3) 0.006(4)
C19 0.091(6) 0.062(5) 0.197(11) -0.025(6) 0.019(7) -0.043(4)
C20 0.064(3) 0.046(3) 0.078(4) -0.007(3) 0.004(3) -0.009(2)
C21 0.096(5) 0.075(4) 0.088(5) -0.008(4) 0.035(4) -0.030(4)
C22 0.092(4) 0.057(3) 0.052(3) 0.001(3) 0.018(3) -0.001(3)
C23 0.158(9) 0.116(7) 0.061(5) 0.012(5) 0.036(6) 0.013(7)
N1 0.049(2) 0.0334(17) 0.048(2) 0.0022(16) -0.0075(17) 0.0032(15)
N2 0.0364(17) 0.0297(16) 0.041(2) 0.0001(14) -0.0020(14) 0.0010(13)
O1 0.0474(18) 0.0514(18) 0.054(2) -0.0153(16) -0.0068(15) 0.0090(14)
O2 0.0466(17) 0.0449(17) 0.050(2) -0.0114(14) -0.0012(15) 0.0033(13)
O3 0.059(2) 0.0392(17) 0.067(2) -0.0098(16) 0.0026(18) -0.0078(15)
O4 0.062(2) 0.0493(19) 0.048(2) -0.0056(15) 0.0022(17) -0.0020(16)
F1 0.128(3) 0.0469(16) 0.0497(19) -0.0092(14) 0.0057(19) 0.0284(18)
F2 0.082(3) 0.167(5) 0.075(3) -0.021(3) 0.036(2) -0.039(3)
F3 0.142(12) 0.118(11) 0.047(4) -0.034(5) -0.034(6) 0.070(11)
F4 0.105(7) 0.072(5) 0.078(6) 0.033(4) 0.035(5) 0.025(4)
F5 0.072(3) 0.136(4) 0.178(6) -0.055(4) -0.034(3) 0.051(3)
F6 0.060(3) 0.170(6) 0.300(11) 0.054(7) -0.007(4) -0.019(3)
F7 0.105(4) 0.310(11) 0.130(5) -0.054(6) -0.067(4) 0.085(5)
F8 0.115(5) 0.417(15) 0.164(7) -0.217(9) 0.004(5) 0.007(7)
F9 0.344(16) 0.286(13) 0.234(11) -0.124(10) 0.227(13) -0.125(12)
F10 0.362(15) 0.346(14) 0.116(6) -0.081(7) -0.002(7) 0.266(14)
F11 0.144(6) 0.113(5) 0.57(2) -0.192(9) 0.111(9) -0.066(5)
F12 0.277(14) 0.172(9) 0.44(2) -0.043(12) -0.193(15) -0.093(10)
F13 0.365(15) 0.172(7) 0.216(9) -0.057(7) 0.106(10) -0.194(10)
F14 0.291(13) 0.379(16) 0.070(4) -0.050(6) -0.037(7) 0.127(13)
F15 0.338(15) 0.273(12) 0.117(6) -0.051(7) 0.120(8) -0.127(11)
F16 0.57(2) 0.141(6) 0.089(5) 0.003(4) 0.116(8) 0.157(10)
S 0.0788(9) 0.0365(6) 0.0643(9) -0.0042(5) -0.0349(7) 0.0032(5)
Ni 0.0413(3) 0.0344(3) 0.0429(4) -0.0059(2) -0.0026(2) 0.0015(2)

loop_
_atom_type_symbol
_atom_type_description
_atom_type_scat_dispersion_real
_atom_type_scat_dispersion_imag
_atom_type_scat_source
C C 0.0031 0.0016 'International Tables Vol C Tables 4.2.6.8 and 6.1.1.4'
H H 0.0000 0.0000 'International Tables Vol C Tables 4.2.6.8 and 6.1.1.4'
N N 0.0061 0.0033 'International Tables Vol C Tables 4.2.6.8 and 6.1.1.4'
O O 0.0109 0.0061 'International Tables Vol C Tables 4.2.6.8 and 6.1.1.4'
F F 0.0176 0.0103 'International Tables Vol C Tables 4.2.6.8 and 6.1.1.4'
S S 0.1250 0.1239 'International Tables Vol C Tables 4.2.6.8 and 6.1.1.4'
Ni Ni 0.3421 1.1165 'International Tables Vol C Tables 4.2.6.8 and 6.1.1.4'

loop_
_geom_angle_atom_site_label_1
_geom_angle_atom_site_label_2
_geom_angle_atom_site_label_3
_geom_angle
_geom_angle_site_symmetry_1
_geom_angle_site_symmetry_3
_geom_angle_publ_flag
C4 C1 C3 129.8(5) . . ?
C4 C1 S 109.4(3) . . ?
C3 C1 S 120.7(4) . . ?
C1 C3 H3A 109.5 . . ?
C1 C3 H3B 109.5 . . ?
H3A C3 H3B 109.5 . . ?
C1 C3 H3C 109.5 . . ?
H3A C3 H3C 109.5 . . ?
H3B C3 H3C 109.5 . . ?
C1 C4 N2 115.0(4) . . ?
C1 C4 C11 123.8(4) . . ?
N2 C4 C11 120.3(4) . . ?
N2 C5 C6 121.4(4) . . ?
N2 C5 S 115.0(3) . . ?
C6 C5 S 123.6(3) . . ?
N1 C6 C7 122.2(4) . . ?
N1 C6 C5 113.6(4) . . ?
C7 C6 C5 124.1(4) . . ?
C6 C7 C8 118.7(5) . . ?
C6 C7 H7 120.6 . . ?
C8 C7 H7 120.6 . . ?
C9 C8 C7 119.2(5) . . ?
C9 C8 H8 120.4 . . ?
C7 C8 H8 120.4 . . ?
C8 C9 C10 118.9(4) . . ?
C8 C9 H9 120.6 . . ?
C10 C9 H9 120.6 . . ?
N1 C10 C9 122.8(5) . . ?
N1 C10 H10 118.6 . . ?
C9 C10 H10 118.6 . . ?
C4 C11 C12 117.4(4) . . ?
F1 C12 F2 104.2(5) . . ?
F1 C12 C13 118.9(8) . . ?
F2 C12 C13 100.5(7) . . ?
F1 C12 C11 115.0(4) . . ?
F2 C12 C11 109.1(4) . . ?
C13 C12 C11 107.8(8) . . ?
F3 C13 F4 109.7(12) . . ?
F3 C13 C12 112.0(19) . . ?
F4 C13 C12 112.0(15) . . ?
F7 C14 F6 105.2(8) . . ?
F7 C14 F5 107.9(7) . . ?
F6 C14 F5 105.2(8) . . ?
F7 C14 C15 114.9(7) . . ?
F6 C14 C15 110.0(7) . . ?
F5 C14 C15 113.0(6) . . ?
O1 C15 C16 128.2(5) . . ?
O1 C15 C14 114.8(5) . . ?
C16 C15 C14 117.1(5) . . ?
C17 C16 C15 121.5(5) . . ?
C17 C16 H16 119.3 . . ?
C15 C16 H16 119.3 . . ?
O2 C17 C16 130.1(5) . . ?
O2 C17 C18 114.6(5) . . ?
C16 C17 C18 115.2(5) . . ?
F8 C18 F10 107.5(10) . . ?
F8 C18 F9 103.1(11) . . ?
F10 C18 F9 95.5(10) . . ?
F8 C18 C17 120.5(6) . . ?
F10 C18 C17 114.6(8) . . ?
F9 C18 C17 112.2(8) . . ?
F11 C19 F13 109.4(11) . . ?
F11 C19 F12 105.1(15) . . ?
F13 C19 F12 98.4(12) . . ?
F11 C19 C20 117.4(8) . . ?
F13 C19 C20 114.5(10) . . ?
F12 C19 C20 110.0(9) . . ?
O3 C20 C21 128.9(5) . . ?
O3 C20 C19 112.9(6) . . ?
C21 C20 C19 118.2(7) . . ?
C20 C21 C22 122.2(6) . . ?
C20 C21 H21 118.9 . . ?
C22 C21 H21 118.9 . . ?
O4 C22 C21 128.7(6) . . ?
O4 C22 C23 113.1(7) . . ?
C21 C22 C23 118.3(7) . . ?
F16 C23 F14 107.7(13) . . ?
F16 C23 F15 108.9(12) . . ?
F14 C23 F15 94.8(11) . . ?
F16 C23 C22 117.7(8) . . ?
F14 C23 C22 112.9(10) . . ?
F15 C23 C22 112.3(10) . . ?
C10 N1 C6 118.1(4) . . ?
C10 N1 Ni 127.2(3) . . ?
C6 N1 Ni 114.6(3) . . ?
C5 N2 C4 110.8(4) . . ?
C5 N2 Ni 106.2(3) . . ?
C4 N2 Ni 137.8(3) . . ?
C15 O1 Ni 121.8(3) . . ?
C17 O2 Ni 121.2(3) . . ?
C20 O3 Ni 124.8(4) . . ?
C22 O4 Ni 124.9(4) . . ?
C5 S C1 89.9(2) . . ?
O1 Ni O2 89.86(14) . . ?
O1 Ni O4 91.50(15) . . ?
O2 Ni O4 174.51(14) . . ?
O1 Ni O3 86.70(15) . . ?
O2 Ni O3 85.93(15) . . ?
O4 Ni O3 88.83(15) . . ?
O1 Ni N1 177.30(14) . . ?
O2 Ni N1 90.83(15) . . ?
O4 Ni N1 88.06(16) . . ?
O3 Ni N1 95.94(15) . . ?
O1 Ni N2 98.25(14) . . ?
O2 Ni N2 100.52(14) . . ?
O4 Ni N2 84.55(14) . . ?
O3 Ni N2 171.82(15) . . ?
N1 Ni N2 79.06(14) . . ?

loop_
_geom_bond_atom_site_label_1
_geom_bond_atom_site_label_2
_geom_bond_distance
_geom_bond_site_symmetry_2
_geom_bond_publ_flag
C1 C4 1.363(7) . ?
C1 C3 1.492(6) . ?
C1 S 1.717(5) . ?
C3 H3A 0.9600 . ?
C3 H3B 0.9600 . ?
C3 H3C 0.9600 . ?
C4 N2 1.382(5) . ?
C4 C11 1.469(6) . ?
C5 N2 1.299(6) . ?
C5 C6 1.463(6) . ?
C5 S 1.707(4) . ?
C6 N1 1.342(6) . ?
C6 C7 1.382(6) . ?
C7 C8 1.387(7) . ?
C7 H7 0.9300 . ?
C8 C9 1.365(8) . ?
C8 H8 0.9300 . ?
C9 C10 1.381(8) . ?
C9 H9 0.9300 . ?
C10 N1 1.337(6) . ?
C10 H10 0.9300 . ?
C11 C12 1.517(7) . ?
C12 F1 1.313(6) . ?
C12 F2 1.342(6) . ?
C12 C13 1.48(3) . ?
C13 F3 1.326(14) . ?
C13 F4 1.344(18) . ?
C14 F7 1.272(9) . ?
C14 F6 1.282(10) . ?
C14 F5 1.284(8) . ?
C14 C15 1.525(8) . ?
C15 O1 1.259(6) . ?
C15 C16 1.389(8) . ?
C16 C17 1.380(7) . ?
C16 H16 0.9300 . ?
C17 O2 1.244(6) . ?
C17 C18 1.505(8) . ?
C18 F8 1.180(9) . ?
C18 F10 1.206(11) . ?
C18 F9 1.215(13) . ?
C19 F11 1.145(12) . ?
C19 F13 1.242(13) . ?
C19 F12 1.288(16) . ?
C19 C20 1.532(9) . ?
C20 O3 1.233(7) . ?
C20 C21 1.374(10) . ?
C21 C22 1.378(10) . ?
C21 H21 0.9300 . ?
C22 O4 1.254(7) . ?
C22 C23 1.516(11) . ?
C23 F16 1.165(11) . ?
C23 F14 1.238(14) . ?
C23 F15 1.298(13) . ?
N1 Ni 2.047(4) . ?
N2 Ni 2.183(3) . ?
O1 Ni 2.011(3) . ?
O2 Ni 2.021(3) . ?
O3 Ni 2.036(3) . ?
O4 Ni 2.032(4) . ?

loop_
_geom_torsion_atom_site_label_1
_geom_torsion_atom_site_label_2
_geom_torsion_atom_site_label_3
_geom_torsion_atom_site_label_4
_geom_torsion
_geom_torsion_site_symmetry_1
_geom_torsion_site_symmetry_2
_geom_torsion_site_symmetry_3
_geom_torsion_site_symmetry_4
_geom_torsion_publ_flag
C3 C1 C4 N2 177.5(6) . . . . ?
S C1 C4 N2 -0.2(6) . . . . ?
C3 C1 C4 C11 8.4(10) . . . . ?
S C1 C4 C11 -169.3(4) . . . . ?
N2 C5 C6 N1 -13.5(7) . . . . ?
S C5 C6 N1 168.6(4) . . . . ?
N2 C5 C6 C7 163.6(5) . . . . ?
S C5 C6 C7 -14.3(7) . . . . ?
N1 C6 C7 C8 0.9(8) . . . . ?
C5 C6 C7 C8 -176.0(5) . . . . ?
C6 C7 C8 C9 -1.0(8) . . . . ?
C7 C8 C9 C10 0.7(9) . . . . ?
C8 C9 C10 N1 -0.4(9) . . . . ?
C1 C4 C11 C11 -56.2(9) . . . 2_655 ?
N2 C4 C11 C11 135.3(6) . . . 2_655 ?
C1 C4 C11 C12 114.5(5) . . . . ?
N2 C4 C11 C12 -54.0(6) . . . . ?
C11 C11 C12 F1 -129.6(5) 2_655 . . . ?
C4 C11 C12 F1 57.8(6) . . . . ?
C11 C11 C12 F2 113.8(6) 2_655 . . . ?
C4 C11 C12 F2 -58.8(6) . . . . ?
C11 C11 C12 C13 5.5(8) 2_655 . . . ?
C4 C11 C12 C13 -167.1(7) . . . . ?
C11 C11 C12 C13 -15.9(9) 2_655 . . 2_655 ?
C4 C11 C12 C13 171.5(7) . . . 2_655 ?
F1 C12 C13 C13 51(4) . . . 2_655 ?
F2 C12 C13 C13 163(4) . . . 2_655 ?
C11 C12 C13 C13 -83(4) . . . 2_655 ?
F1 C12 C13 F3 -56(2) . . . 2_655 ?
F2 C12 C13 F3 57(2) . . . 2_655 ?
C11 C12 C13 F3 171.3(19) . . . 2_655 ?
C13 C12 C13 F3 -106(5) 2_655 . . 2_655 ?
F1 C12 C13 F3 -1.3(16) . . . . ?
F2 C12 C13 F3 111.5(12) . . . . ?
C11 C12 C13 F3 -134.4(12) . . . . ?
C13 C12 C13 F3 -52(3) 2_655 . . . ?
F1 C12 C13 F4 -125.1(11) . . . . ?
F2 C12 C13 F4 -12.3(14) . . . . ?
C11 C12 C13 F4 101.8(13) . . . . ?
C13 C12 C13 F4 -176(5) 2_655 . . . ?
F1 C12 C13 C12 118.5(9) . . . 2_655 ?
F2 C12 C13 C12 -128.7(7) . . . 2_655 ?
C11 C12 C13 C12 -14.6(9) . . . 2_655 ?
C13 C12 C13 C12 68(4) 2_655 . . 2_655 ?
F1 C12 C13 F4 34.4(10) . . . 2_655 ?
F2 C12 C13 F4 147.1(6) . . . 2_655 ?
C11 C12 C13 F4 -98.8(7) . . . 2_655 ?
C13 C12 C13 F4 -16(3) 2_655 . . 2_655 ?
F7 C14 C15 O1 157.6(8) . . . . ?
F6 C14 C15 O1 -84.0(8) . . . . ?
F5 C14 C15 O1 33.2(10) . . . . ?
F7 C14 C15 C16 -22.6(11) . . . . ?
F6 C14 C15 C16 95.9(9) . . . . ?
F5 C14 C15 C16 -146.9(7) . . . . ?
O1 C15 C16 C17 -1.6(10) . . . . ?
C14 C15 C16 C17 178.6(6) . . . . ?
C15 C16 C17 O2 4.4(10) . . . . ?
C15 C16 C17 C18 -174.4(6) . . . . ?
O2 C17 C18 F8 167.0(10) . . . . ?
C16 C17 C18 F8 -14.1(14) . . . . ?
O2 C17 C18 F10 36.2(14) . . . . ?
C16 C17 C18 F10 -144.9(12) . . . . ?
O2 C17 C18 F9 -71.3(13) . . . . ?
C16 C17 C18 F9 107.6(12) . . . . ?
F11 C19 C20 O3 38.5(18) . . . . ?
F13 C19 C20 O3 168.7(12) . . . . ?
F12 C19 C20 O3 -81.7(14) . . . . ?
F11 C19 C20 C21 -142.1(14) . . . . ?
F13 C19 C20 C21 -11.8(17) . . . . ?
F12 C19 C20 C21 97.8(15) . . . . ?
O3 C20 C21 C22 2.3(14) . . . . ?
C19 C20 C21 C22 -177.0(9) . . . . ?
C20 C21 C22 O4 7.3(14) . . . . ?
C20 C21 C22 C23 -172.3(8) . . . . ?
O4 C22 C23 F16 49.9(16) . . . . ?
C21 C22 C23 F16 -130.4(14) . . . . ?
O4 C22 C23 F14 -76.6(13) . . . . ?
C21 C22 C23 F14 103.1(14) . . . . ?
O4 C22 C23 F15 177.6(11) . . . . ?
C21 C22 C23 F15 -2.7(15) . . . . ?
C9 C10 N1 C6 0.3(8) . . . . ?
C9 C10 N1 Ni -176.7(4) . . . . ?
C7 C6 N1 C10 -0.5(7) . . . . ?
C5 C6 N1 C10 176.7(5) . . . . ?
C7 C6 N1 Ni 176.9(4) . . . . ?
C5 C6 N1 Ni -5.9(5) . . . . ?
C6 C5 N2 C4 -177.4(4) . . . . ?
S C5 N2 C4 0.6(5) . . . . ?
C6 C5 N2 Ni 23.4(5) . . . . ?
S C5 N2 Ni -158.6(2) . . . . ?
C1 C4 N2 C5 -0.3(6) . . . . ?
C11 C4 N2 C5 169.2(4) . . . . ?
C1 C4 N2 Ni 149.3(4) . . . . ?
C11 C4 N2 Ni -41.3(7) . . . . ?
C16 C15 O1 Ni -19.5(8) . . . . ?
C14 C15 O1 Ni 160.4(5) . . . . ?
C16 C17 O2 Ni 14.5(8) . . . . ?
C18 C17 O2 Ni -166.8(5) . . . . ?
C21 C20 O3 Ni -14.1(10) . . . . ?
C19 C20 O3 Ni 165.3(6) . . . . ?
C21 C22 O4 Ni -2.9(11) . . . . ?
C23 C22 O4 Ni 176.7(6) . . . . ?
C13 C13 F3 F3 151(8) 2_655 . . 2_655 ?
F4 C13 F3 F3 -9.3(17) . . . 2_655 ?
C12 C13 F3 F3 -134(2) . . . 2_655 ?
C12 C13 F3 F3 110(2) 2_655 . . 2_655 ?
F4 C13 F3 F3 163.8(19) 2_655 . . 2_655 ?
F3 C13 F3 C13 -151(8) 2_655 . . 2_655 ?
F4 C13 F3 C13 -161(8) . . . 2_655 ?
C12 C13 F3 C13 74(6) . . . 2_655 ?
C12 C13 F3 C13 -41(5) 2_655 . . 2_655 ?
F4 C13 F3 C13 13(7) 2_655 . . 2_655 ?
C13 C13 F3 F4 -13(7) 2_655 . . 2_655 ?
F3 C13 F3 F4 -163.8(19) 2_655 . . 2_655 ?
F4 C13 F3 F4 -173.2(18) . . . 2_655 ?
C12 C13 F3 F4 61.7(13) . . . 2_655 ?
C12 C13 F3 F4 -53.5(15) 2_655 . . 2_655 ?
C13 C13 F4 F3 -36(13) 2_655 . . 2_655 ?
F3 C13 F4 F3 8.2(14) . . . 2_655 ?
C12 C13 F4 F3 133(2) . . . 2_655 ?
C12 C13 F4 F3 -113(2) 2_655 . . 2_655 ?
F4 C13 F4 F3 -1(3) 2_655 . . 2_655 ?
F3 C13 F4 C13 36(13) 2_655 . . 2_655 ?
F3 C13 F4 C13 44(12) . . . 2_655 ?
C12 C13 F4 C13 169(15) . . . 2_655 ?
C12 C13 F4 C13 -78(15) 2_655 . . 2_655 ?
F4 C13 F4 C13 35(10) 2_655 . . 2_655 ?
N2 C5 S C1 -0.6(4) . . . . ?
C6 C5 S C1 177.3(4) . . . . ?
C4 C1 S C5 0.4(4) . . . . ?
C3 C1 S C5 -177.5(6) . . . . ?
C15 O1 Ni O2 27.4(4) . . . . ?
C15 O1 Ni O4 -147.3(4) . . . . ?
C15 O1 Ni O3 -58.6(4) . . . . ?
C15 O1 Ni N2 128.0(4) . . . . ?
C17 O2 Ni O1 -24.9(4) . . . . ?
C17 O2 Ni O3 61.8(4) . . . . ?
C17 O2 Ni N1 157.7(4) . . . . ?
C17 O2 Ni N2 -123.3(4) . . . . ?
C22 O4 Ni O1 81.2(5) . . . . ?
C22 O4 Ni O3 -5.5(5) . . . . ?
C22 O4 Ni N1 -101.5(5) . . . . ?
C22 O4 Ni N2 179.3(5) . . . . ?
C20 O3 Ni O1 -78.3(5) . . . . ?
C20 O3 Ni O2 -168.4(5) . . . . ?
C20 O3 Ni O4 13.3(5) . . . . ?
C20 O3 Ni N1 101.2(5) . . . . ?
C10 N1 Ni O2 -68.7(5) . . . . ?
C6 N1 Ni O2 114.2(3) . . . . ?
C10 N1 Ni O4 105.9(5) . . . . ?
C6 N1 Ni O4 -71.2(3) . . . . ?
C10 N1 Ni O3 17.3(5) . . . . ?
C6 N1 Ni O3 -159.8(3) . . . . ?
C10 N1 Ni N2 -169.3(5) . . . . ?
C6 N1 Ni N2 13.7(3) . . . . ?
C5 N2 Ni O1 160.6(3) . . . . ?
C4 N2 Ni O1 10.2(5) . . . . ?
C5 N2 Ni O2 -108.0(3) . . . . ?
C4 N2 Ni O2 101.6(4) . . . . ?
C5 N2 Ni O4 69.9(3) . . . . ?
C4 N2 Ni O4 -80.6(5) . . . . ?
C5 N2 Ni N1 -19.2(3) . . . . ?
